data_1554646
loop_
_publ_author_name
'Yang, Jie'
'Gao, Heqi'
'Wang, Yunsheng'
'Yu, Yun'
'Gong, Yanbin'
'Fang, Manman'
'Ding, Dan'
'Hu, Wenping'
'Tang, Ben Zhong'
'Li, Zhen'

_publ_section_title
;
 The odd--even effect of alkyl chain in organic room temperature
 phosphorescence luminogens and the corresponding in vivo imaging
;
_journal_issue 7
_journal_name_full 'Materials Chemistry Frontiers'
_journal_page_first 1391
_journal_paper_doi 10.1039/C9QM00108E
_journal_volume 3
_journal_year 2019
_chemical_formula_moiety 'C15 H15 N O2 S'
_chemical_formula_sum 'C15 H15 N O2 S'
_chemical_formula_weight 273.34
_space_group_crystal_system triclinic
_space_group_IT_number 2
_space_group_name_Hall '-P 1'
_space_group_name_H-M_alt 'P -1'
_atom_sites_solution_hydrogens geom
_atom_sites_solution_primary iterative
_audit_creation_date 2016-10-10
_audit_creation_method
;
Olex2 1.2-alpha
(compiled 2016.09.09 svn.r3337 for OlexSys, GUI svn.r5227)
;
_audit_update_record
;
2018-11-15 deposited with the CCDC.	2019-04-02 downloaded from the CCDC.
;
_cell_angle_alpha 109.128(8)
_cell_angle_beta 97.408(8)
_cell_angle_gamma 103.752(8)
_cell_formula_units_Z 2
_cell_length_a 7.7584(7)
_cell_length_b 9.0839(8)
_cell_length_c 10.0043(9)
_cell_measurement_reflns_used 1270
_cell_measurement_temperature 100.01(10)
_cell_measurement_theta_max 73.9330
_cell_measurement_theta_min 4.7960
_cell_volume 630.40(11)
_computing_cell_refinement
;
CrysAlisPro, Agilent Technologies,
Version 1.171.37.35 (release 13-08-2014 CrysAlis171 .NET)
(compiled Aug 13 2014,18:06:01)
;
_computing_data_collection
;
CrysAlisPro, Agilent Technologies,
Version 1.171.37.35 (release 13-08-2014 CrysAlis171 .NET)
(compiled Aug 13 2014,18:06:01)
;
_computing_data_reduction
;
CrysAlisPro, Agilent Technologies,
Version 1.171.37.35 (release 13-08-2014 CrysAlis171 .NET)
(compiled Aug 13 2014,18:06:01)
;
_computing_molecular_graphics 'Olex2 (Dolomanov et al., 2009)'
_computing_publication_material 'Olex2 (Dolomanov et al., 2009)'
_computing_structure_refinement 'ShelXL (Sheldrick, 2015)'
_computing_structure_solution
;
Superflip (Palatinus & Chapuis, 2007;Palatinus & van der Lee, 2008;
Palatinus et al., 2012)
;
_diffrn_ambient_environment N~2~
_diffrn_ambient_temperature 100.01(10)
_diffrn_detector 'CCD plate'
_diffrn_detector_area_resol_mean 10.3376
_diffrn_detector_type AtlasS2
_diffrn_measured_fraction_theta_full 0.984
_diffrn_measured_fraction_theta_max 1.000
_diffrn_measurement_details
;
#__ type_ start__ end____ width___ exp.time_
  1 omega -122.00   -1.00   1.0000    1.0000
omega____ theta____ kappa____ phi______ frames
    -      -41.5605  -19.0000 -180.0000 121

#__ type_ start__ end____ width___ exp.time_
  2 omega  -49.00   33.00   1.0000    1.0000
omega____ theta____ kappa____ phi______ frames
    -      -41.5605   37.0000    0.0000 82

#__ type_ start__ end____ width___ exp.time_
  3 omega  -49.00   33.00   1.0000    1.0000
omega____ theta____ kappa____ phi______ frames
    -      -41.5605   37.0000 -180.0000 82

#__ type_ start__ end____ width___ exp.time_
  4 omega   23.00   98.00   1.0000    1.0000
omega____ theta____ kappa____ phi______ frames
    -       41.5605 -125.0000   90.0000 75

#__ type_ start__ end____ width___ exp.time_
  5 omega   23.00   98.00   1.0000    1.0000
omega____ theta____ kappa____ phi______ frames
    -       41.5605 -125.0000   30.0000 75

#__ type_ start__ end____ width___ exp.time_
  6 omega   23.00   98.00   1.0000    1.0000
omega____ theta____ kappa____ phi______ frames
    -       41.5605 -125.0000 -180.0000 75

#__ type_ start__ end____ width___ exp.time_
  7 omega   94.00  178.00   1.0000    2.0000
omega____ theta____ kappa____ phi______ frames
    -      105.8759  125.0000  120.0000 84

#__ type_ start__ end____ width___ exp.time_
  8 omega   35.00  121.00   1.0000    2.0000
omega____ theta____ kappa____ phi______ frames
    -      105.8759 -125.0000 -150.0000 86

#__ type_ start__ end____ width___ exp.time_
  9 omega   39.00   91.00   1.0000    2.0000
omega____ theta____ kappa____ phi______ frames
    -      105.8759  -45.0000 -120.0000 52

#__ type_ start__ end____ width___ exp.time_
 10 omega   43.00   90.00   1.0000    2.0000
omega____ theta____ kappa____ phi______ frames
    -      105.8759  -30.0000    0.0000 47

#__ type_ start__ end____ width___ exp.time_
 11 omega   25.00   91.00   1.0000    2.0000
omega____ theta____ kappa____ phi______ frames
    -      105.8759  -94.0000   60.0000 66

#__ type_ start__ end____ width___ exp.time_
 12 omega   64.00   90.00   1.0000    2.0000
omega____ theta____ kappa____ phi______ frames
    -      105.8759  -30.0000 -120.0000 26

#__ type_ start__ end____ width___ exp.time_
 13 omega   45.00  109.00   1.0000    2.0000
omega____ theta____ kappa____ phi______ frames
    -      105.8759  -94.0000 -120.0000 64

#__ type_ start__ end____ width___ exp.time_
 14 omega   83.00  178.00   1.0000    2.0000
omega____ theta____ kappa____ phi______ frames
    -      105.8759   30.0000  -60.0000 95

#__ type_ start__ end____ width___ exp.time_
 15 omega   31.00   90.00   1.0000    2.0000
omega____ theta____ kappa____ phi______ frames
    -      105.8759  -30.0000  120.0000 59

#__ type_ start__ end____ width___ exp.time_
 16 omega   30.00   68.00   1.0000    2.0000
omega____ theta____ kappa____ phi______ frames
    -      105.8759  -30.0000 -180.0000 38

#__ type_ start__ end____ width___ exp.time_
 17 omega  121.00  158.00   1.0000    2.0000
omega____ theta____ kappa____ phi______ frames
    -      105.8759   61.0000 -180.0000 37

#__ type_ start__ end____ width___ exp.time_
 18 omega  141.00  173.00   1.0000    2.0000
omega____ theta____ kappa____ phi______ frames
    -      105.8759  125.0000  -60.0000 32

#__ type_ start__ end____ width___ exp.time_
 19 omega  111.00  173.00   1.0000    2.0000
omega____ theta____ kappa____ phi______ frames
    -      105.8759  125.0000 -120.0000 62
;
_diffrn_measurement_device 'four-circle diffractometer'
_diffrn_measurement_device_type 'SuperNova, Dual, Cu at zero, AtlasS2'
_diffrn_measurement_method '\w scans'
_diffrn_orient_matrix_UB_11 0.1855105000
_diffrn_orient_matrix_UB_12 -0.0261492000
_diffrn_orient_matrix_UB_13 -0.0199576000
_diffrn_orient_matrix_UB_21 0.0658183000
_diffrn_orient_matrix_UB_22 0.0571532000
_diffrn_orient_matrix_UB_23 0.1658194000
_diffrn_orient_matrix_UB_31 -0.0726686000
_diffrn_orient_matrix_UB_32 -0.1772873000
_diffrn_orient_matrix_UB_33 -0.0096309000
_diffrn_radiation_monochromator mirror
_diffrn_radiation_probe x-ray
_diffrn_radiation_type CuK\a
_diffrn_radiation_wavelength 1.54184
_diffrn_reflns_av_R_equivalents 0.0484
_diffrn_reflns_av_unetI/netI 0.0664
_diffrn_reflns_Laue_measured_fraction_full 0.984
_diffrn_reflns_Laue_measured_fraction_max 1.000
_diffrn_reflns_limit_h_max 9
_diffrn_reflns_limit_h_min -9
_diffrn_reflns_limit_k_max 5
_diffrn_reflns_limit_k_min -10
_diffrn_reflns_limit_l_max 11
_diffrn_reflns_limit_l_min -10
_diffrn_reflns_number 4603
_diffrn_reflns_point_group_measured_fraction_full 0.984
_diffrn_reflns_point_group_measured_fraction_max 1.000
_diffrn_reflns_theta_full 67.684
_diffrn_reflns_theta_max 67.055
_diffrn_reflns_theta_min 4.802
_diffrn_source 'sealed X-ray tube'
_diffrn_source_type 'SuperNova (Cu) X-ray Source'
_exptl_absorpt_coefficient_mu 2.256
_exptl_absorpt_correction_T_max 1.00000
_exptl_absorpt_correction_T_min 0.93010
_exptl_absorpt_correction_type multi-scan
_exptl_absorpt_process_details
;
CrysAlisPro, Agilent Technologies,
Version 1.171.37.35 (release 13-08-2014 CrysAlis171 .NET)
(compiled Aug 13 2014,18:06:01)
Empirical absorption correction using spherical harmonics,
 implemented in SCALE3 ABSPACK scaling algorithm.
Empirical absorption correction using spherical harmonics,
 implemented in SCALE3 ABSPACK scaling algorithm.
;
_exptl_crystal_colour 'translucent light colourless'
_exptl_crystal_density_diffrn 1.440
_exptl_crystal_description block
_exptl_crystal_F_000 288
_exptl_crystal_size_max 0.1
_exptl_crystal_size_mid 0.07
_exptl_crystal_size_min 0.07
_refine_diff_density_max 0.490
_refine_diff_density_min -0.344
_refine_diff_density_rms 0.062
_refine_ls_extinction_method none
_refine_ls_goodness_of_fit_ref 1.040
_refine_ls_hydrogen_treatment constr
_refine_ls_matrix_type full
_refine_ls_number_parameters 173
_refine_ls_number_reflns 2249
_refine_ls_number_restraints 0
_refine_ls_restrained_S_all 1.040
_refine_ls_R_factor_all 0.0641
_refine_ls_R_factor_gt 0.0432
_refine_ls_shift/su_max 0.000
_refine_ls_shift/su_mean 0.000
_refine_ls_structure_factor_coef Fsqd
_refine_ls_weighting_details 'w=1/[\s^2^(Fo^2^)+(0.0340P)^2^] where P=(Fo^2^+2Fc^2^)/3'
_refine_ls_weighting_scheme calc
_refine_ls_wR_factor_gt 0.0881
_refine_ls_wR_factor_ref 0.0965
_reflns_Friedel_coverage 0.000
_reflns_number_gt 1732
_reflns_number_total 2249
_reflns_threshold_expression 'I > 2\s(I)'
_cod_data_source_file c9qm00108e2.cif
_cod_data_source_block whu-3
_cod_original_cell_volume 630.39(10)
_cod_database_code 1554646
_shelxl_version_number 2014-1
_chemical_oxdiff_formula 'C H O N S'
_shelx_space_group_comment
;
The symmetry employed for this shelxl refinement is uniquely defined
by the following loop, which should always be used as a source of
symmetry information in preference to the above space-group names.
They are only intended as comments.
;
_reflns_odcompleteness_completeness 99.96
_reflns_odcompleteness_iscentric 1
_reflns_odcompleteness_theta 66.97
_olex2_refinement_description
;
1. Fixed Uiso
 At 1.2 times of:
  All C(H) groups, All C(H,H) groups
 At 1.5 times of:
  All C(H,H,H) groups
2.a Secondary CH2 refined with riding coordinates:
 C10(H10A,H10B), C21(H21A,H21B)
2.b Aromatic/amide H refined with riding coordinates:
 C11(H11), C13(H13), C15(H15), C17(H17), C19(H19), C23(H23), C25(H25), C28(H28)
2.c Idealised Me refined as rotating group:
 C30(H30A,H30B,H30C)
;
_olex2_submission_special_instructions 'No special instructions were received'

loop_
_space_group_symop_operation_xyz
'x, y, z'
'-x, -y, -z'

loop_
_atom_site_label
_atom_site_type_symbol
_atom_site_fract_x
_atom_site_fract_y
_atom_site_fract_z
_atom_site_U_iso_or_equiv
_atom_site_adp_type
_atom_site_occupancy
_atom_site_site_symmetry_order
_atom_site_calc_flag
_atom_site_refinement_flags_posn
S1 S 0.79060(8) 0.64234(7) 0.30600(7) 0.01709(17) Uani 1 1 d .
O1 O 0.6621(2) 0.5915(2) 0.1692(2) 0.0209(4) Uani 1 1 d .
O4 O 0.7600(3) 0.7612(2) 0.4303(2) 0.0238(4) Uani 1 1 d .
N2 N 1.0169(3) 0.4254(2) 0.1821(2) 0.0154(4) Uani 1 1 d .
C1 C 1.0082(3) 0.7091(3) 0.2795(3) 0.0155(5) Uani 1 1 d .
C4 C 0.8032(3) 0.4697(3) 0.3405(3) 0.0161(5) Uani 1 1 d .
C6 C 1.0886(3) 0.5913(3) 0.2070(3) 0.0147(5) Uani 1 1 d .
C8 C 0.8997(3) 0.3711(3) 0.2625(3) 0.0154(5) Uani 1 1 d .
C10 C 1.2719(3) 0.2977(3) 0.1765(3) 0.0175(5) Uani 1 1 d .
H10A H 1.3592 0.4056 0.2244 0.021 Uiso 1 1 calc R
H10B H 1.2416 0.2553 0.2506 0.021 Uiso 1 1 calc R
C11 C 1.2513(4) 0.9300(3) 0.2834(3) 0.0195(5) Uani 1 1 d .
H11 H 1.3094 1.0412 0.3127 0.023 Uiso 1 1 calc R
C13 C 0.7667(3) 0.1692(3) 0.3602(3) 0.0203(6) Uani 1 1 d .
H13 H 0.7506 0.0658 0.3634 0.024 Uiso 1 1 calc R
C15 C 1.0891(3) 0.8757(3) 0.3194(3) 0.0180(5) Uani 1 1 d .
H15 H 1.0340 0.9501 0.3700 0.022 Uiso 1 1 calc R
C17 C 1.2498(3) 0.6502(3) 0.1651(3) 0.0179(5) Uani 1 1 d .
H17 H 1.3044 0.5770 0.1119 0.022 Uiso 1 1 calc R
C19 C 1.3271(4) 0.8160(3) 0.2027(3) 0.0199(6) Uani 1 1 d .
H19 H 1.4327 0.8524 0.1732 0.024 Uiso 1 1 calc R
C21 C 1.1002(3) 0.3099(3) 0.0927(3) 0.0155(5) Uani 1 1 d .
H21A H 1.1303 0.3433 0.0138 0.019 Uiso 1 1 calc R
H21B H 1.0113 0.2025 0.0503 0.019 Uiso 1 1 calc R
C23 C 0.6990(3) 0.4226(3) 0.4322(3) 0.0192(5) Uani 1 1 d .
H23 H 0.6426 0.4933 0.4865 0.023 Uiso 1 1 calc R
C25 C 0.6797(4) 0.2727(3) 0.4422(3) 0.0223(6) Uani 1 1 d .
H25 H 0.6101 0.2406 0.5024 0.027 Uiso 1 1 calc R
C28 C 0.8762(3) 0.2173(3) 0.2745(3) 0.0195(5) Uani 1 1 d .
H28 H 0.9355 0.1471 0.2236 0.023 Uiso 1 1 calc R
C30 C 1.3565(4) 0.1859(3) 0.0743(3) 0.0237(6) Uani 1 1 d .
H30A H 1.3840 0.2266 -0.0002 0.036 Uiso 1 1 calc GR
H30B H 1.2722 0.0778 0.0306 0.036 Uiso 1 1 calc GR
H30C H 1.4665 0.1826 0.1279 0.036 Uiso 1 1 calc GR

loop_
_atom_site_aniso_label
_atom_site_aniso_U_11
_atom_site_aniso_U_22
_atom_site_aniso_U_33
_atom_site_aniso_U_23
_atom_site_aniso_U_13
_atom_site_aniso_U_12
S1 0.0123(3) 0.0196(3) 0.0189(3) 0.0051(2) 0.0041(2) 0.0066(2)
O1 0.0134(9) 0.0269(10) 0.0228(10) 0.0103(8) -0.0002(8) 0.0073(7)
O4 0.0231(10) 0.0219(9) 0.0269(11) 0.0042(8) 0.0133(8) 0.0105(8)
N2 0.0134(10) 0.0169(10) 0.0157(11) 0.0045(9) 0.0044(9) 0.0058(8)
C1 0.0131(12) 0.0195(12) 0.0128(12) 0.0049(10) 0.0021(10) 0.0050(10)
C4 0.0121(12) 0.0200(12) 0.0142(12) 0.0052(10) 0.0007(10) 0.0041(10)
C6 0.0138(12) 0.0169(12) 0.0130(12) 0.0051(10) 0.0011(10) 0.0054(9)
C8 0.0117(12) 0.0183(12) 0.0138(12) 0.0060(10) -0.0004(10) 0.0020(10)
C10 0.0169(13) 0.0173(12) 0.0188(13) 0.0062(10) 0.0034(10) 0.0070(10)
C11 0.0194(13) 0.0158(12) 0.0230(14) 0.0087(11) 0.0030(11) 0.0037(10)
C13 0.0170(13) 0.0200(13) 0.0233(14) 0.0109(11) 0.0008(11) 0.0022(10)
C15 0.0179(13) 0.0201(13) 0.0169(13) 0.0070(10) 0.0022(10) 0.0083(10)
C17 0.0150(12) 0.0215(13) 0.0188(13) 0.0078(10) 0.0058(10) 0.0067(10)
C19 0.0153(13) 0.0239(13) 0.0215(14) 0.0107(11) 0.0040(11) 0.0047(10)
C21 0.0168(12) 0.0138(12) 0.0142(13) 0.0019(10) 0.0042(10) 0.0059(9)
C23 0.0129(12) 0.0257(13) 0.0153(13) 0.0046(11) 0.0019(10) 0.0043(10)
C25 0.0155(13) 0.0303(14) 0.0188(14) 0.0111(11) 0.0008(11) 0.0018(11)
C28 0.0136(12) 0.0217(13) 0.0195(14) 0.0038(10) 0.0008(10) 0.0053(10)
C30 0.0219(14) 0.0271(14) 0.0251(15) 0.0091(12) 0.0061(12) 0.0135(11)

loop_
_atom_type_symbol
_atom_type_description
_atom_type_scat_dispersion_real
_atom_type_scat_dispersion_imag
_atom_type_scat_source
C C 0.0181 0.0091 'International Tables Vol C Tables 4.2.6.8 and 6.1.1.4'
H H 0.0000 0.0000 'International Tables Vol C Tables 4.2.6.8 and 6.1.1.4'
N N 0.0311 0.0180 'International Tables Vol C Tables 4.2.6.8 and 6.1.1.4'
O O 0.0492 0.0322 'International Tables Vol C Tables 4.2.6.8 and 6.1.1.4'
S S 0.3331 0.5567 'International Tables Vol C Tables 4.2.6.8 and 6.1.1.4'

loop_
_geom_angle_atom_site_label_1
_geom_angle_atom_site_label_2
_geom_angle_atom_site_label_3
_geom_angle
O1 S1 C1 107.93(11)
O1 S1 C4 108.50(11)
O4 S1 O1 116.84(11)
O4 S1 C1 111.20(11)
O4 S1 C4 110.76(12)
C4 S1 C1 100.30(12)
C6 N2 C21 117.93(19)
C8 N2 C6 122.2(2)
C8 N2 C21 118.36(19)
C6 C1 S1 118.43(18)
C15 C1 S1 118.69(18)
C15 C1 C6 122.6(2)
C8 C4 S1 119.01(18)
C23 C4 S1 118.54(19)
C23 C4 C8 122.0(2)
N2 C6 C1 122.2(2)
N2 C6 C17 121.4(2)
C1 C6 C17 116.3(2)
N2 C8 C4 121.6(2)
N2 C8 C28 122.2(2)
C4 C8 C28 116.2(2)
H10A C10 H10B 108.1
C21 C10 H10A 109.6
C21 C10 H10B 109.5
C30 C10 H10A 109.5
C30 C10 H10B 109.5
C30 C10 C21 110.5(2)
C15 C11 H11 120.5
C15 C11 C19 119.0(2)
C19 C11 H11 120.5
C25 C13 H13 119.3
C28 C13 H13 119.3
C28 C13 C25 121.3(2)
C1 C15 H15 120.2
C11 C15 C1 119.6(2)
C11 C15 H15 120.2
C6 C17 H17 119.8
C19 C17 C6 120.4(2)
C19 C17 H17 119.8
C11 C19 H19 119.1
C17 C19 C11 121.8(2)
C17 C19 H19 119.1
N2 C21 C10 114.0(2)
N2 C21 H21A 108.7
N2 C21 H21B 108.7
C10 C21 H21A 108.7
C10 C21 H21B 108.7
H21A C21 H21B 107.6
C4 C23 H23 119.9
C25 C23 C4 120.3(2)
C25 C23 H23 119.9
C13 C25 H25 120.6
C23 C25 C13 118.8(2)
C23 C25 H25 120.6
C8 C28 H28 119.4
C13 C28 C8 121.3(2)
C13 C28 H28 119.4
C10 C30 H30A 109.5
C10 C30 H30B 109.5
C10 C30 H30C 109.5
H30A C30 H30B 109.5
H30A C30 H30C 109.5
H30B C30 H30C 109.5

loop_
_geom_bond_atom_site_label_1
_geom_bond_atom_site_label_2
_geom_bond_distance
S1 O1 1.4478(19)
S1 O4 1.4447(17)
S1 C1 1.739(2)
S1 C4 1.735(2)
N2 C6 1.400(3)
N2 C8 1.398(3)
N2 C21 1.475(3)
C1 C6 1.408(3)
C1 C15 1.390(3)
C4 C8 1.408(3)
C4 C23 1.400(3)
C6 C17 1.411(3)
C8 C28 1.412(3)
C10 H10A 0.9700
C10 H10B 0.9700
C10 C21 1.528(3)
C10 C30 1.522(3)
C11 H11 0.9300
C11 C15 1.376(3)
C11 C19 1.390(4)
C13 H13 0.9300
C13 C25 1.397(4)
C13 C28 1.380(3)
C15 H15 0.9300
C17 H17 0.9300
C17 C19 1.383(3)
C19 H19 0.9300
C21 H21A 0.9700
C21 H21B 0.9700
C23 H23 0.9300
C23 C25 1.372(4)
C25 H25 0.9300
C28 H28 0.9300
C30 H30A 0.9600
C30 H30B 0.9600
C30 H30C 0.9600

loop_
_geom_torsion_atom_site_label_1
_geom_torsion_atom_site_label_2
_geom_torsion_atom_site_label_3
_geom_torsion_atom_site_label_4
_geom_torsion
S1 C1 C6 N2 -13.1(3)
S1 C1 C6 C17 169.08(18)
S1 C1 C15 C11 -172.2(2)
S1 C4 C8 N2 13.9(3)
S1 C4 C8 C28 -168.21(18)
S1 C4 C23 C25 168.5(2)
O1 S1 C1 C6 -76.3(2)
O1 S1 C1 C15 98.4(2)
O1 S1 C4 C8 75.2(2)
O1 S1 C4 C23 -97.2(2)
O4 S1 C1 C6 154.37(19)
O4 S1 C1 C15 -31.0(2)
O4 S1 C4 C8 -155.28(19)
O4 S1 C4 C23 32.3(2)
N2 C6 C17 C19 -174.0(2)
N2 C8 C28 C13 176.8(2)
C1 S1 C4 C8 -37.8(2)
C1 S1 C4 C23 149.8(2)
C1 C6 C17 C19 3.8(4)
C4 S1 C1 C6 37.2(2)
C4 S1 C1 C15 -148.2(2)
C4 C8 C28 C13 -1.1(4)
C4 C23 C25 C13 0.4(4)
C6 N2 C8 C4 19.8(4)
C6 N2 C8 C28 -158.0(2)
C6 N2 C21 C10 82.6(3)
C6 C1 C15 C11 2.2(4)
C6 C17 C19 C11 0.7(4)
C8 N2 C6 C1 -20.2(4)
C8 N2 C6 C17 157.5(2)
C8 N2 C21 C10 -83.7(3)
C8 C4 C23 C25 -3.7(4)
C15 C1 C6 N2 172.5(2)
C15 C1 C6 C17 -5.3(4)
C15 C11 C19 C17 -4.0(4)
C19 C11 C15 C1 2.5(4)
C21 N2 C6 C1 174.1(2)
C21 N2 C6 C17 -8.2(3)
C21 N2 C8 C4 -174.5(2)
C21 N2 C8 C28 7.7(3)
C23 C4 C8 N2 -173.9(2)
C23 C4 C8 C28 4.0(4)
C25 C13 C28 C8 -2.1(4)
C28 C13 C25 C23 2.5(4)
C30 C10 C21 N2 -175.8(2)
